data_4312336
loop_
_publ_author_name
'Rabindranath Pradhan'
'C\'edric Desplanches'
'Philippe Guionneau'
'Jean-Pascal Sutter'

_publ_section_title
;
 Octadecanuclear Cluster or 1D Polymer with [{ML}2Nb(CN)8]n Motifs as a
 Function of {ML} (M = Ni(II), n= 6; M = Mn(II), n= \\infty; L =
 Macrocycle)
;
_journal_name_full 'Inorganic Chemistry'
_journal_page_first 6607
_journal_page_last 6609
_journal_paper_doi 10.1021/ic034628x
_journal_volume 42
_journal_year 2003
_chemical_formula_sum 'C38 H58 Mn2 N18 Nb O6'
_chemical_formula_weight 1065.81
_chemical_name_systematic
;
 ?
;
_space_group_IT_number 14
_symmetry_cell_setting monoclinic
_symmetry_space_group_name_Hall '-P 2ybc'
_symmetry_space_group_name_H-M 'P 1 21/c 1'
_atom_sites_solution_hydrogens geom
_atom_sites_solution_primary direct
_atom_sites_solution_secondary difmap
_audit_creation_method SHELXL-97
_cell_angle_alpha 90.000(5)
_cell_angle_beta 92.163(5)
_cell_angle_gamma 90.000(5)
_cell_formula_units_Z 4
_cell_length_a 12.997(5)
_cell_length_b 17.812(5)
_cell_length_c 20.836(5)
_cell_measurement_reflns_used 11260
_cell_measurement_temperature 150(2)
_cell_measurement_theta_max 27.88
_cell_measurement_theta_min 1.0
_cell_volume 4820(3)
_computing_cell_refinement 'Collect (Nonius, 1998)'
_computing_data_collection 'Collect (Nonius, 1998)'
_computing_data_reduction 'Collect (Nonius, 1998)'
_computing_structure_refinement 'SHELXL-97 (Sheldrick, 1997)'
_computing_structure_solution 'SHELXL-97 (Sheldrick, 1997)'
_diffrn_ambient_temperature 150(2)
_diffrn_measured_fraction_theta_full 0.995
_diffrn_measured_fraction_theta_max 0.995
_diffrn_measurement_device_type 'Nonius K-CCD'
_diffrn_measurement_method \w
_diffrn_radiation_monochromator graphite
_diffrn_radiation_source 'fine-focus sealed tube'
_diffrn_radiation_type MoK\a
_diffrn_radiation_wavelength 0.71069
_diffrn_reflns_av_R_equivalents 0.0431
_diffrn_reflns_av_sigmaI/netI 0.0556
_diffrn_reflns_limit_h_max 16
_diffrn_reflns_limit_h_min -16
_diffrn_reflns_limit_k_max 19
_diffrn_reflns_limit_k_min -22
_diffrn_reflns_limit_l_max 26
_diffrn_reflns_limit_l_min -25
_diffrn_reflns_number 26492
_diffrn_reflns_theta_full 26.37
_diffrn_reflns_theta_max 26.37
_diffrn_reflns_theta_min 3.43
_exptl_absorpt_coefficient_mu 0.813
_exptl_absorpt_correction_T_max 0.9232
_exptl_absorpt_correction_T_min 0.7641
_exptl_absorpt_correction_type empirical
_exptl_absorpt_process_details sadabs
_exptl_crystal_colour orange
_exptl_crystal_density_diffrn 1.469
_exptl_crystal_density_method 'not measured'
_exptl_crystal_description needle
_exptl_crystal_F_000 2204
_exptl_crystal_size_max 0.35
_exptl_crystal_size_mid 0.10
_exptl_crystal_size_min 0.10
_refine_diff_density_max 1.678
_refine_diff_density_min -1.354
_refine_diff_density_rms 0.130
_refine_ls_extinction_method none
_refine_ls_goodness_of_fit_ref 1.022
_refine_ls_hydrogen_treatment mixed
_refine_ls_matrix_type full
_refine_ls_number_parameters 586
_refine_ls_number_reflns 9818
_refine_ls_number_restraints 12
_refine_ls_restrained_S_all 1.027
_refine_ls_R_factor_all 0.1162
_refine_ls_R_factor_gt 0.0821
_refine_ls_shift/su_max 0.002
_refine_ls_shift/su_mean 0.000
_refine_ls_structure_factor_coef Fsqd
_refine_ls_weighting_details 'calc w=1/[\s^2^(Fo^2^)+(0.1148P)^2^+25.5010P] where P=(Fo^2^+2Fc^2^)/3'
_refine_ls_weighting_scheme calc
_refine_ls_wR_factor_gt 0.2090
_refine_ls_wR_factor_ref 0.2358
_reflns_number_gt 6906
_reflns_number_total 9818
_reflns_threshold_expression >2sigma(I)
_cod_data_source_file ic034628xsi20030606_082619_1.cif
_cod_data_source_block compound1[(MnL)2(Nb)]
_cod_database_code 4312336

loop_
_symmetry_equiv_pos_as_xyz
'x, y, z'
'-x, y+1/2, -z+1/2'
'-x, -y, -z'
'x, -y-1/2, z-1/2'

loop_
_atom_site_label
_atom_site_type_symbol
_atom_site_fract_x
_atom_site_fract_y
_atom_site_fract_z
_atom_site_U_iso_or_equiv
_atom_site_adp_type
_atom_site_occupancy
_atom_site_symmetry_multiplicity
_atom_site_calc_flag
_atom_site_refinement_flags
_atom_site_disorder_assembly
_atom_site_disorder_group
Nb1 Nb 0.29018(4) 0.37334(3) 0.75169(2) 0.02934(18) Uani 1 1 d . . .
Mn2 Mn 0.50115(7) 0.12398(5) 0.68570(4) 0.0317(2) Uani 1 1 d . . .
Mn1 Mn 0.13510(10) 0.18109(7) 0.93262(6) 0.0550(3) Uani 1 1 d . . .
C17 C 0.3459(5) 0.2654(3) 0.7100(3) 0.0327(13) Uani 1 1 d . . .
C16 C 0.2574(4) 0.2853(3) 0.8265(3) 0.0324(13) Uani 1 1 d . . .
N5 N 0.0038(5) 0.1794(5) 0.8567(4) 0.072(2) Uani 1 1 d . . .
N18 N 0.4923(4) 0.0876(3) 0.7917(2) 0.0391(12) Uani 1 1 d . . .
H18 H 0.5331 0.0451 0.7975 0.047 Uiso 1 1 calc R . .
N10 N 0.3764(4) 0.2096(3) 0.6909(3) 0.0383(12) Uani 1 1 d . . .
N1 N 0.1310(4) 0.0696(3) 0.8811(3) 0.0454(14) Uani 1 1 d . . .
N8 N 0.0936(5) 0.4378(4) 0.8394(4) 0.0632(19) Uani 1 1 d . . .
N11 N 0.1938(9) 0.5070(7) 0.6518(5) 0.122(4) Uani 1 1 d . . .
N15 N 0.5783(5) 0.1967(3) 0.6109(3) 0.0476(14) Uani 1 1 d . . .
N16 N 0.4451(5) 0.0896(3) 0.5853(3) 0.0500(15) Uani 1 1 d . . .
N17 N 0.6007(4) 0.2113(3) 0.7422(3) 0.0417(13) Uani 1 1 d . . .
H17 H 0.5600 0.2533 0.7488 0.050 Uiso 1 1 calc R . .
O1 O 0.0172(6) 0.1347(4) 1.0041(3) 0.091(2) Uani 1 1 d D . .
N12 N 0.4755(5) 0.4198(3) 0.6470(3) 0.0480(14) Uani 1 1 d . . .
N6 N 0.2375(4) 0.2398(3) 0.8638(3) 0.0404(13) Uani 1 1 d . . .
N9 N 0.5205(5) 0.3426(3) 0.8291(3) 0.0427(13) Uani 1 1 d . . .
N14 N 0.3756(4) 0.0334(3) 0.6901(3) 0.0467(14) Uani 1 1 d . . .
C21 C 0.3406(5) 0.4841(3) 0.7943(3) 0.0363(14) Uani 1 1 d . . .
C36 C 0.6305(6) 0.1801(4) 0.8053(4) 0.0512(18) Uani 1 1 d . . .
H36A H 0.6590 0.2202 0.8337 0.061 Uiso 1 1 calc R . .
H36B H 0.6839 0.1410 0.8008 0.061 Uiso 1 1 calc R . .
C26 C 0.3380(6) 0.0023(4) 0.6397(4) 0.0532(19) Uani 1 1 d . . .
C20 C 0.2236(7) 0.4606(5) 0.6858(4) 0.071(3) Uani 1 1 d . . .
C32 C 0.5572(7) 0.1861(6) 0.5516(4) 0.068(3) Uani 1 1 d . . .
C18 C 0.4418(5) 0.3524(3) 0.8044(3) 0.0332(13) Uani 1 1 d . . .
N2 N 0.2581(6) 0.1001(5) 0.9730(3) 0.067(2) Uani 1 1 d . . .
C35 C 0.6857(5) 0.2340(4) 0.7022(4) 0.0542(19) Uani 1 1 d . . .
H35A H 0.7354 0.1922 0.6991 0.065 Uiso 1 1 calc R . .
H35B H 0.7222 0.2775 0.7221 0.065 Uiso 1 1 calc R . .
C38 C 0.3865(5) 0.0665(4) 0.8032(3) 0.0470(17) Uani 1 1 d . . .
H38A H 0.3418 0.1114 0.7998 0.056 Uiso 1 1 calc R . .
H38B H 0.3822 0.0459 0.8472 0.056 Uiso 1 1 calc R . .
C22 C 0.1596(5) 0.4169(4) 0.8084(3) 0.0429(15) Uani 1 1 d . . .
C34 C 0.6434(6) 0.2554(4) 0.6349(4) 0.060(2) Uani 1 1 d . . .
H34A H 0.6039 0.3028 0.6370 0.072 Uiso 1 1 calc R . .
H34B H 0.7010 0.2631 0.6058 0.072 Uiso 1 1 calc R . .
C8 C -0.0005(6) 0.1296(7) 0.8153(4) 0.072(3) Uani 1 1 d . . .
C3 C 0.1895(5) 0.0126(4) 0.9030(4) 0.0519(19) Uani 1 1 d . . .
C7 C 0.0624(6) 0.0585(5) 0.8339(4) 0.0541(19) Uani 1 1 d . . .
C11 C -0.0448(14) 0.2940(7) 0.9113(11) 0.183(11) Uani 1 1 d . . .
H11A H -0.0712 0.3457 0.9050 0.219 Uiso 1 1 calc R . .
H11B H -0.0861 0.2692 0.9441 0.219 Uiso 1 1 calc R . .
C2 C 0.3288(9) -0.0271(7) 0.9827(6) 0.108(5) Uani 1 1 d . . .
H2A H 0.3730 -0.0071 1.0178 0.162 Uiso 1 1 calc R . .
H2B H 0.3717 -0.0464 0.9487 0.162 Uiso 1 1 calc R . .
H2C H 0.2862 -0.0678 0.9989 0.162 Uiso 1 1 calc R . .
C31 C 0.4821(8) 0.1250(5) 0.5350(4) 0.065(2) Uani 1 1 d . . .
C37 C 0.5352(6) 0.1465(4) 0.8335(3) 0.0502(18) Uani 1 1 d . . .
H37A H 0.5531 0.1252 0.8764 0.060 Uiso 1 1 calc R . .
H37B H 0.4831 0.1863 0.8389 0.060 Uiso 1 1 calc R . .
C9 C -0.0651(9) 0.1244(8) 0.7559(6) 0.109(5) Uani 1 1 d . . .
H9A H -0.1021 0.1718 0.7488 0.163 Uiso 1 1 calc R . .
H9B H -0.1148 0.0835 0.7598 0.163 Uiso 1 1 calc R . .
H9C H -0.0215 0.1146 0.7195 0.163 Uiso 1 1 calc R . .
C28 C 0.3390(10) 0.0125(7) 0.5189(5) 0.093(4) Uani 1 1 d . . .
H28 H 0.2895 -0.0267 0.5148 0.112 Uiso 1 1 calc R . .
C1 C 0.2615(6) 0.0335(6) 0.9564(4) 0.067(3) Uani 1 1 d . . .
C39 C 0.3493(6) 0.0080(4) 0.7547(4) 0.0532(19) Uani 1 1 d . . .
H39A H 0.3826 -0.0409 0.7644 0.064 Uiso 1 1 calc R . .
H39B H 0.2738 0.0016 0.7568 0.064 Uiso 1 1 calc R . .
C4 C 0.1788(8) -0.0585(5) 0.8773(6) 0.082(3) Uani 1 1 d . . .
H4 H 0.2201 -0.0986 0.8939 0.099 Uiso 1 1 calc R . .
N3 N 0.2076(11) 0.2371(7) 1.0233(4) 0.134(6) Uani 1 1 d . . .
H3 H 0.1748 0.2192 1.0591 0.161 Uiso 1 1 calc R . .
C5 C 0.1101(10) -0.0713(6) 0.8288(7) 0.090(4) Uani 1 1 d . . .
H5 H 0.1021 -0.1200 0.8108 0.107 Uiso 1 1 calc R . .
N4 N 0.0561(10) 0.2965(5) 0.9318(7) 0.156(7) Uani 1 1 d . . .
H4A H 0.0895 0.3249 0.9015 0.188 Uiso 1 1 calc R . .
C29 C 0.3744(13) 0.0460(10) 0.4679(6) 0.120(6) Uani 1 1 d . . .
H29 H 0.3485 0.0314 0.4266 0.144 Uiso 1 1 calc R . .
C25 C 0.2625(7) -0.0597(5) 0.6368(6) 0.088(3) Uani 1 1 d . . .
H25A H 0.2462 -0.0747 0.6805 0.132 Uiso 1 1 calc R . .
H25B H 0.2918 -0.1025 0.6143 0.132 Uiso 1 1 calc R . .
H25C H 0.1996 -0.0429 0.6136 0.132 Uiso 1 1 calc R . .
C6 C 0.0523(8) -0.0131(7) 0.8059(5) 0.078(3) Uani 1 1 d . . .
H6 H 0.0046 -0.0207 0.7709 0.093 Uiso 1 1 calc R . .
C33 C 0.5998(11) 0.2331(8) 0.4980(5) 0.118(5) Uani 1 1 d . . .
H33A H 0.6470 0.2710 0.5164 0.177 Uiso 1 1 calc R . .
H33B H 0.5430 0.2581 0.4743 0.177 Uiso 1 1 calc R . .
H33C H 0.6369 0.2007 0.4688 0.177 Uiso 1 1 calc R . .
C27 C 0.3755(7) 0.0357(5) 0.5780(4) 0.061(2) Uani 1 1 d . . .
C10 C -0.0554(9) 0.2516(7) 0.8493(8) 0.109(5) Uani 1 1 d . . .
H10A H -0.0278 0.2818 0.8140 0.131 Uiso 1 1 calc R . .
H10B H -0.1289 0.2408 0.8389 0.131 Uiso 1 1 calc R . .
C30 C 0.4492(11) 0.1027(9) 0.4729(5) 0.103(4) Uani 1 1 d . . .
H30 H 0.4765 0.1251 0.4358 0.124 Uiso 1 1 calc R . .
C13 C 0.1922(18) 0.3175(10) 1.0189(9) 0.194(12) Uani 1 1 d . . .
H13A H 0.2396 0.3393 0.9878 0.233 Uiso 1 1 calc R . .
H13B H 0.2068 0.3411 1.0613 0.233 Uiso 1 1 calc R . .
C12 C 0.0863(16) 0.3320(7) 0.9979(8) 0.153(9) Uani 1 1 d . . .
H12A H 0.0755 0.3869 0.9953 0.184 Uiso 1 1 calc R . .
H12B H 0.0401 0.3120 1.0306 0.184 Uiso 1 1 calc R . .
C14 C 0.3135(14) 0.2163(12) 1.0282(7) 0.162(9) Uani 1 1 d . . .
H14A H 0.3452 0.2360 1.0687 0.194 Uiso 1 1 calc R . .
H14B H 0.3505 0.2380 0.9919 0.194 Uiso 1 1 calc R . .
C15 C 0.3221(11) 0.1312(10) 1.0270(5) 0.128(6) Uani 1 1 d . . .
H15A H 0.3949 0.1165 1.0222 0.153 Uiso 1 1 calc R . .
H15B H 0.2990 0.1103 1.0681 0.153 Uiso 1 1 calc R . .
O2 O 0.9095(4) 0.2307(3) 0.0951(3) 0.0584(14) Uani 1 1 d D . .
N7 N 0.3663(5) 0.5413(3) 0.8158(3) 0.0419(13) Uani 1 1 d . . .
O3 O 0.0896(7) 0.5186(5) 0.5425(4) 0.132(4) Uani 1 1 d D . .
C41 C 0.4123(5) 0.4054(3) 0.6815(3) 0.0345(13) Uani 1 1 d . . .
O4 O 0.8188(5) 0.1213(3) 0.5816(3) 0.0807(19) Uani 1 1 d D . .
C40 C 0.1539(6) 0.3155(4) 0.7041(4) 0.055(2) Uani 1 1 d . . .
N13 N 0.0841(6) 0.2855(4) 0.6798(4) 0.083(3) Uani 1 1 d . . .
O5 O -0.0196(8) 0.5369(5) 0.9078(5) 0.157(5) Uani 1 1 d D . .
O6 O -0.1553(6) 0.6242(4) 0.8238(5) 0.107(3) Uani 1 1 d D . .
H2OB H 0.9671 0.2349 0.1260 0.050 Uiso 1 1 d D . .
H3OB H 0.1237 0.5231 0.5851 0.050 Uiso 1 1 d D . .
H4OB H 0.8683 0.0827 0.5690 0.050 Uiso 1 1 d D . .
H2OA H 0.9015 0.2803 0.0990 0.050 Uiso 1 1 d D . .
H3OA H 0.0479 0.4848 0.5295 0.050 Uiso 1 1 d D . .
H4OA H 0.7979 0.0885 0.6117 0.050 Uiso 1 1 d D . .
H6OB H -0.2282 0.6341 0.8246 0.050 Uiso 1 1 d D . .
H6OA H -0.1524 0.6752 0.8116 0.050 Uiso 1 1 d D . .
H1OA H 0.0156 0.1137 1.0448 0.050 Uiso 1 1 d D . .
H1OB H -0.0209 0.1002 0.9803 0.050 Uiso 1 1 d D . .
H5OB H -0.0936 0.5300 0.9132 0.050 Uiso 1 1 d D . .
H5OA H 0.0089 0.5117 0.8699 0.050 Uiso 1 1 d D . .

loop_
_atom_site_aniso_label
_atom_site_aniso_U_11
_atom_site_aniso_U_22
_atom_site_aniso_U_33
_atom_site_aniso_U_23
_atom_site_aniso_U_13
_atom_site_aniso_U_12
Nb1 0.0435(3) 0.0191(3) 0.0256(3) 0.0011(2) 0.0029(2) 0.0012(2)
Mn2 0.0450(5) 0.0221(5) 0.0283(5) -0.0018(4) 0.0061(4) 0.0016(4)
Mn1 0.0643(7) 0.0446(6) 0.0575(7) 0.0050(5) 0.0234(6) -0.0109(5)
C17 0.038(3) 0.024(3) 0.035(3) 0.002(3) 0.000(2) -0.004(2)
C16 0.031(3) 0.028(3) 0.038(3) 0.002(3) 0.007(2) 0.006(2)
N5 0.044(4) 0.077(5) 0.095(6) 0.018(5) 0.007(4) 0.013(4)
N18 0.048(3) 0.035(3) 0.035(3) 0.005(2) 0.008(2) 0.012(2)
N10 0.047(3) 0.028(3) 0.040(3) -0.004(2) 0.002(2) 0.000(2)
N1 0.037(3) 0.046(3) 0.054(3) 0.017(3) 0.003(3) -0.010(3)
N8 0.063(4) 0.040(4) 0.088(5) 0.004(3) 0.027(4) 0.016(3)
N11 0.123(8) 0.138(9) 0.108(7) 0.077(7) 0.045(6) 0.062(7)
N15 0.054(3) 0.040(3) 0.050(4) 0.008(3) 0.021(3) 0.011(3)
N16 0.070(4) 0.046(4) 0.034(3) -0.006(3) 0.000(3) 0.020(3)
N17 0.043(3) 0.030(3) 0.052(3) -0.007(2) 0.001(2) 0.000(2)
O1 0.124(6) 0.083(5) 0.069(4) -0.020(3) 0.044(4) -0.053(4)
N12 0.067(4) 0.039(3) 0.039(3) -0.004(3) 0.011(3) -0.014(3)
N6 0.047(3) 0.034(3) 0.041(3) 0.003(2) 0.012(2) 0.003(2)
N9 0.052(4) 0.033(3) 0.043(3) -0.010(2) 0.003(3) 0.001(3)
N14 0.048(3) 0.032(3) 0.060(4) 0.003(3) -0.001(3) 0.000(2)
C21 0.050(4) 0.025(3) 0.035(3) 0.001(3) 0.012(3) -0.002(3)
C36 0.058(4) 0.036(4) 0.059(5) -0.014(3) -0.011(4) 0.013(3)
C26 0.059(5) 0.035(4) 0.064(5) -0.010(4) -0.010(4) 0.007(3)
C20 0.087(6) 0.062(5) 0.066(5) 0.035(5) 0.025(5) 0.028(5)
C32 0.081(6) 0.080(6) 0.046(5) 0.027(4) 0.022(4) 0.039(5)
C18 0.046(4) 0.023(3) 0.030(3) -0.005(2) 0.005(3) -0.001(3)
N2 0.073(5) 0.080(5) 0.048(4) 0.032(4) 0.002(3) -0.023(4)
C35 0.038(4) 0.038(4) 0.088(6) -0.002(4) 0.015(4) 0.003(3)
C38 0.049(4) 0.046(4) 0.047(4) 0.015(3) 0.018(3) 0.008(3)
C22 0.048(4) 0.027(3) 0.054(4) 0.004(3) 0.006(3) 0.003(3)
C34 0.055(4) 0.037(4) 0.092(6) 0.015(4) 0.037(4) 0.005(3)
C8 0.033(4) 0.130(9) 0.053(5) -0.003(5) -0.004(3) 0.004(5)
C3 0.039(4) 0.044(4) 0.074(5) 0.023(4) 0.022(4) -0.001(3)
C7 0.049(4) 0.063(5) 0.050(4) -0.003(4) 0.007(3) -0.019(4)
C11 0.173(16) 0.061(8) 0.33(3) 0.050(12) 0.180(18) 0.060(9)
C2 0.091(8) 0.139(11) 0.095(8) 0.080(8) 0.018(6) 0.036(7)
C31 0.089(6) 0.074(6) 0.032(4) 0.001(4) 0.007(4) 0.025(5)
C37 0.080(5) 0.045(4) 0.026(3) -0.002(3) 0.001(3) 0.017(4)
C9 0.078(7) 0.169(14) 0.078(7) 0.027(8) -0.021(6) -0.011(8)
C28 0.115(9) 0.099(8) 0.063(6) -0.042(6) -0.035(6) 0.034(7)
C1 0.053(5) 0.075(6) 0.072(6) 0.049(5) 0.014(4) 0.001(4)
C39 0.050(4) 0.039(4) 0.070(5) 0.021(4) 0.006(4) -0.005(3)
C4 0.074(6) 0.043(5) 0.134(10) 0.018(6) 0.057(7) 0.000(4)
N3 0.201(13) 0.152(11) 0.053(5) -0.032(6) 0.046(6) -0.125(10)
C5 0.094(8) 0.046(6) 0.131(10) -0.022(6) 0.043(8) -0.029(6)
N4 0.166(11) 0.057(5) 0.258(16) 0.017(7) 0.176(12) 0.030(6)
C29 0.138(12) 0.152(14) 0.067(8) -0.054(9) -0.039(8) 0.044(11)
C25 0.066(6) 0.043(5) 0.152(10) -0.020(6) -0.030(6) -0.008(4)
C6 0.069(6) 0.103(8) 0.062(5) -0.032(6) 0.022(4) -0.048(6)
C33 0.136(11) 0.140(12) 0.080(7) 0.057(8) 0.048(7) 0.019(9)
C27 0.070(5) 0.046(4) 0.066(5) -0.032(4) -0.019(4) 0.015(4)
C10 0.065(6) 0.095(9) 0.169(13) 0.048(9) 0.020(7) 0.027(6)
C30 0.127(10) 0.144(12) 0.039(5) 0.006(6) 0.012(6) 0.062(9)
C13 0.25(2) 0.154(15) 0.192(17) -0.121(14) 0.165(18) -0.151(17)
C12 0.24(2) 0.071(8) 0.161(14) -0.045(9) 0.150(16) -0.048(11)
C14 0.160(15) 0.24(2) 0.083(9) -0.048(11) 0.027(9) -0.150(16)
C15 0.129(11) 0.193(17) 0.059(6) 0.048(8) -0.037(7) -0.077(11)
O2 0.056(3) 0.055(3) 0.063(3) 0.011(3) -0.016(3) -0.003(3)
N7 0.058(3) 0.027(3) 0.041(3) 0.000(2) 0.013(3) -0.006(2)
O3 0.169(9) 0.147(8) 0.083(5) 0.020(5) 0.028(5) 0.083(7)
C41 0.054(4) 0.022(3) 0.027(3) -0.001(2) 0.003(3) -0.007(3)
O4 0.080(4) 0.073(4) 0.089(5) -0.024(4) 0.012(4) -0.010(3)
C40 0.063(5) 0.035(4) 0.066(5) -0.011(4) -0.024(4) 0.018(4)
N13 0.072(5) 0.051(4) 0.122(7) -0.025(4) -0.053(5) 0.018(4)
O5 0.169(9) 0.097(6) 0.213(11) -0.034(7) 0.133(9) 0.000(6)
O6 0.094(5) 0.068(5) 0.161(8) 0.007(5) 0.030(5) 0.011(4)

loop_
_atom_type_symbol
_atom_type_description
_atom_type_scat_dispersion_real
_atom_type_scat_dispersion_imag
_atom_type_scat_source
C C 0.0033 0.0016 'International Tables Vol C Tables 4.2.6.8 and 6.1.1.4'
H H 0.0000 0.0000 'International Tables Vol C Tables 4.2.6.8 and 6.1.1.4'
N N 0.0061 0.0033 'International Tables Vol C Tables 4.2.6.8 and 6.1.1.4'
O O 0.0106 0.0060 'International Tables Vol C Tables 4.2.6.8 and 6.1.1.4'
Mn Mn 0.3368 0.7283 'International Tables Vol C Tables 4.2.6.8 and 6.1.1.4'
Nb Nb -2.0727 0.6215 'International Tables Vol C Tables 4.2.6.8 and 6.1.1.4'

loop_
_geom_angle_atom_site_label_1
_geom_angle_atom_site_label_2
_geom_angle_atom_site_label_3
_geom_angle
_geom_angle_site_symmetry_1
_geom_angle_site_symmetry_3
_geom_angle_publ_flag
C20 Nb1 C17 118.9(3) . . ?
C20 Nb1 C22 78.4(3) . . ?
C17 Nb1 C22 139.7(2) . . ?
C20 Nb1 C40 76.5(3) . . ?
C17 Nb1 C40 72.4(2) . . ?
C22 Nb1 C40 77.9(3) . . ?
C20 Nb1 C21 74.4(3) . . ?
C17 Nb1 C21 144.2(2) . . ?
C22 Nb1 C21 72.8(2) . . ?
C40 Nb1 C21 142.1(2) . . ?
C20 Nb1 C18 136.8(3) . . ?
C17 Nb1 C18 76.0(2) . . ?
C22 Nb1 C18 117.8(2) . . ?
C40 Nb1 C18 143.2(2) . . ?
C21 Nb1 C18 73.5(2) . . ?
C20 Nb1 C16 146.0(3) . . ?
C17 Nb1 C16 75.2(2) . . ?
C22 Nb1 C16 73.2(2) . . ?
C40 Nb1 C16 79.6(3) . . ?
C21 Nb1 C16 113.3(2) . . ?
C18 Nb1 C16 74.5(2) . . ?
C20 Nb1 C41 72.1(3) . . ?
C17 Nb1 C41 73.9(2) . . ?
C22 Nb1 C41 144.4(2) . . ?
C40 Nb1 C41 112.9(3) . . ?
C21 Nb1 C41 80.4(2) . . ?
C18 Nb1 C41 74.7(2) . . ?
C16 Nb1 C41 140.5(2) . . ?
N10 Mn2 N7 176.7(2) . 2_646 ?
N10 Mn2 N16 91.2(2) . . ?
N7 Mn2 N16 91.7(2) 2_646 . ?
N10 Mn2 N15 89.1(2) . . ?
N7 Mn2 N15 90.3(2) 2_646 . ?
N16 Mn2 N15 70.1(2) . . ?
N10 Mn2 N14 87.7(2) . . ?
N7 Mn2 N14 94.9(2) 2_646 . ?
N16 Mn2 N14 69.2(2) . . ?
N15 Mn2 N14 139.0(2) . . ?
N10 Mn2 N18 94.74(19) . . ?
N7 Mn2 N18 84.08(19) 2_646 . ?
N16 Mn2 N18 141.2(2) . . ?
N15 Mn2 N18 148.2(2) . . ?
N14 Mn2 N18 72.8(2) . . ?
N10 Mn2 N17 84.8(2) . . ?
N7 Mn2 N17 91.9(2) 2_646 . ?
N16 Mn2 N17 143.3(2) . . ?
N15 Mn2 N17 73.5(2) . . ?
N14 Mn2 N17 146.6(2) . . ?
N18 Mn2 N17 75.5(2) . . ?
N6 Mn1 N1 96.3(2) . . ?
N6 Mn1 N5 90.6(2) . . ?
N1 Mn1 N5 69.8(3) . . ?
N6 Mn1 N2 96.1(2) . . ?
N1 Mn1 N2 67.9(3) . . ?
N5 Mn1 N2 137.7(3) . . ?
N6 Mn1 N4 81.6(3) . . ?
N1 Mn1 N4 141.4(5) . . ?
N5 Mn1 N4 71.6(5) . . ?
N2 Mn1 N4 150.7(5) . . ?
N6 Mn1 N3 95.0(3) . . ?
N1 Mn1 N3 140.5(4) . . ?
N5 Mn1 N3 147.7(5) . . ?
N2 Mn1 N3 73.3(5) . . ?
N4 Mn1 N3 77.7(6) . . ?
N6 Mn1 O1 172.6(3) . . ?
N1 Mn1 O1 89.3(2) . . ?
N5 Mn1 O1 86.9(3) . . ?
N2 Mn1 O1 90.5(3) . . ?
N4 Mn1 O1 91.0(3) . . ?
N3 Mn1 O1 83.6(3) . . ?
N10 C17 Nb1 177.3(5) . . ?
N6 C16 Nb1 177.8(6) . . ?
C8 N5 C10 122.1(10) . . ?
C8 N5 Mn1 120.4(6) . . ?
C10 N5 Mn1 115.2(8) . . ?
C38 N18 C37 115.5(5) . . ?
C38 N18 Mn2 108.2(4) . . ?
C37 N18 Mn2 109.8(4) . . ?
C17 N10 Mn2 150.5(5) . . ?
C7 N1 C3 120.0(7) . . ?
C7 N1 Mn1 119.4(5) . . ?
C3 N1 Mn1 120.1(5) . . ?
C32 N15 C34 123.7(7) . . ?
C32 N15 Mn2 119.6(6) . . ?
C34 N15 Mn2 116.5(5) . . ?
C27 N16 C31 121.3(7) . . ?
C27 N16 Mn2 119.7(5) . . ?
C31 N16 Mn2 119.0(6) . . ?
C36 N17 C35 115.8(6) . . ?
C36 N17 Mn2 109.0(4) . . ?
C35 N17 Mn2 108.4(4) . . ?
C16 N6 Mn1 154.7(5) . . ?
C26 N14 C39 121.8(7) . . ?
C26 N14 Mn2 121.7(5) . . ?
C39 N14 Mn2 116.2(5) . . ?
N7 C21 Nb1 179.6(6) . . ?
N17 C36 C37 107.8(6) . . ?
N14 C26 C25 126.5(9) . . ?
N14 C26 C27 113.8(7) . . ?
C25 C26 C27 119.6(8) . . ?
N11 C20 Nb1 176.8(10) . . ?
N15 C32 C31 116.7(7) . . ?
N15 C32 C33 124.2(11) . . ?
C31 C32 C33 119.0(9) . . ?
N9 C18 Nb1 177.4(5) . . ?
C1 N2 C15 123.1(10) . . ?
C1 N2 Mn1 122.2(6) . . ?
C15 N2 Mn1 114.1(9) . . ?
N17 C35 C34 109.6(6) . . ?
N18 C38 C39 110.4(6) . . ?
N8 C22 Nb1 177.5(6) . . ?
N15 C34 C35 109.1(6) . . ?
N5 C8 C9 129.8(11) . . ?
N5 C8 C7 113.6(7) . . ?
C9 C8 C7 116.1(10) . . ?
N1 C3 C4 121.1(9) . . ?
N1 C3 C1 113.7(7) . . ?
C4 C3 C1 125.2(9) . . ?
N1 C7 C6 119.8(9) . . ?
N1 C7 C8 113.6(7) . . ?
C6 C7 C8 126.6(8) . . ?
N4 C11 C10 110.1(10) . . ?
N16 C31 C30 119.1(11) . . ?
N16 C31 C32 114.5(7) . . ?
C30 C31 C32 126.4(10) . . ?
N18 C37 C36 110.5(5) . . ?
C29 C28 C27 118.0(13) . . ?
N2 C1 C3 115.2(8) . . ?
N2 C1 C2 128.4(11) . . ?
C3 C1 C2 116.4(10) . . ?
N14 C39 C38 108.6(6) . . ?
C5 C4 C3 120.1(10) . . ?
C14 N3 C13 113.1(13) . . ?
C14 N3 Mn1 108.1(8) . . ?
C13 N3 Mn1 108.9(12) . . ?
C4 C5 C6 118.6(9) . . ?
C11 N4 C12 120.0(12) . . ?
C11 N4 Mn1 113.4(9) . . ?
C12 N4 Mn1 105.1(11) . . ?
C28 C29 C30 122.0(11) . . ?
C5 C6 C7 120.3(9) . . ?
N16 C27 C28 122.4(10) . . ?
N16 C27 C26 115.4(6) . . ?
C28 C27 C26 122.2(10) . . ?
C11 C10 N5 108.2(11) . . ?
C29 C30 C31 117.2(11) . . ?
N3 C13 C12 108.8(12) . . ?
C13 C12 N4 113.6(11) . . ?
N3 C14 C15 109.3(11) . . ?
N2 C15 C14 110.1(11) . . ?
C21 N7 Mn2 140.7(5) . 2_656 ?
N12 C41 Nb1 178.0(6) . . ?
N13 C40 Nb1 179.6(7) . . ?

loop_
_geom_bond_atom_site_label_1
_geom_bond_atom_site_label_2
_geom_bond_distance
_geom_bond_site_symmetry_2
_geom_bond_publ_flag
Nb1 C20 2.226(8) . ?
Nb1 C17 2.240(6) . ?
Nb1 C22 2.243(7) . ?
Nb1 C40 2.246(8) . ?
Nb1 C21 2.250(6) . ?
Nb1 C18 2.250(7) . ?
Nb1 C16 2.262(6) . ?
Nb1 C41 2.271(6) . ?
Mn2 N10 2.231(5) . ?
Mn2 N7 2.268(6) 2_646 ?
Mn2 N16 2.273(6) . ?
Mn2 N15 2.287(6) . ?
Mn2 N14 2.299(6) . ?
Mn2 N18 2.309(5) . ?
Mn2 N17 2.316(5) . ?
Mn1 N6 2.251(5) . ?
Mn1 N1 2.257(6) . ?
Mn1 N5 2.283(8) . ?
Mn1 N2 2.289(8) . ?
Mn1 N4 2.297(9) . ?
Mn1 N3 2.306(9) . ?
Mn1 O1 2.328(6) . ?
C17 N10 1.148(8) . ?
C16 N6 1.159(8) . ?
N5 C8 1.238(12) . ?
N5 C10 1.503(13) . ?
N18 C38 1.454(9) . ?
N18 C37 1.461(9) . ?
N1 C7 1.316(9) . ?
N1 C3 1.338(9) . ?
N8 C22 1.155(9) . ?
N11 C20 1.147(11) . ?
N15 C32 1.270(11) . ?
N15 C34 1.423(10) . ?
N16 C27 1.323(11) . ?
N16 C31 1.329(10) . ?
N17 C36 1.465(9) . ?
N17 C35 1.466(9) . ?
N12 C41 1.143(8) . ?
N9 C18 1.142(8) . ?
N14 C26 1.270(9) . ?
N14 C39 1.472(9) . ?
C21 N7 1.158(8) . ?
C36 C37 1.515(11) . ?
C26 C25 1.475(12) . ?
C26 C27 1.514(13) . ?
C32 C31 1.493(14) . ?
C32 C33 1.517(13) . ?
N2 C1 1.237(12) . ?
N2 C15 1.482(14) . ?
C35 C34 1.536(12) . ?
C38 C39 1.517(11) . ?
C8 C9 1.472(13) . ?
C8 C7 1.549(14) . ?
C3 C4 1.381(13) . ?
C3 C1 1.474(13) . ?
C7 C6 1.407(13) . ?
C11 N4 1.36(2) . ?
C11 C10 1.50(2) . ?
C2 C1 1.482(13) . ?
C31 C30 1.404(14) . ?
C28 C29 1.32(2) . ?
C28 C27 1.366(12) . ?
C4 C5 1.342(16) . ?
N3 C14 1.42(2) . ?
N3 C13 1.45(2) . ?
C5 C6 1.355(16) . ?
N4 C12 1.55(2) . ?
C29 C30 1.40(2) . ?
C13 C12 1.45(3) . ?
C14 C15 1.52(2) . ?
N7 Mn2 2.268(6) 2_656 ?
C40 N13 1.154(10) . ?

loop_
_geom_torsion_atom_site_label_1
_geom_torsion_atom_site_label_2
_geom_torsion_atom_site_label_3
_geom_torsion_atom_site_label_4
_geom_torsion
_geom_torsion_site_symmetry_1
_geom_torsion_site_symmetry_2
_geom_torsion_site_symmetry_3
_geom_torsion_site_symmetry_4
_geom_torsion_publ_flag
C20 Nb1 C17 N10 165(11) . . . . ?
C22 Nb1 C17 N10 -88(11) . . . . ?
C40 Nb1 C17 N10 -132(11) . . . . ?
C21 Nb1 C17 N10 61(11) . . . . ?
C18 Nb1 C17 N10 29(11) . . . . ?
C16 Nb1 C17 N10 -49(11) . . . . ?
C41 Nb1 C17 N10 106(11) . . . . ?
C20 Nb1 C16 N6 33(14) . . . . ?
C17 Nb1 C16 N6 -88(13) . . . . ?
C22 Nb1 C16 N6 67(13) . . . . ?
C40 Nb1 C16 N6 -13(13) . . . . ?
C21 Nb1 C16 N6 129(13) . . . . ?
C18 Nb1 C16 N6 -167(14) . . . . ?
C41 Nb1 C16 N6 -127(13) . . . . ?
N6 Mn1 N5 C8 83.0(8) . . . . ?
N1 Mn1 N5 C8 -13.5(7) . . . . ?
N2 Mn1 N5 C8 -16.6(10) . . . . ?
N4 Mn1 N5 C8 164.0(8) . . . . ?
N3 Mn1 N5 C8 -176.6(7) . . . . ?
O1 Mn1 N5 C8 -103.9(8) . . . . ?
N6 Mn1 N5 C10 -80.2(7) . . . . ?
N1 Mn1 N5 C10 -176.7(7) . . . . ?
N2 Mn1 N5 C10 -179.8(6) . . . . ?
N4 Mn1 N5 C10 0.8(7) . . . . ?
N3 Mn1 N5 C10 20.2(10) . . . . ?
O1 Mn1 N5 C10 92.9(7) . . . . ?
N10 Mn2 N18 C38 54.5(4) . . . . ?
N7 Mn2 N18 C38 -128.6(4) 2_646 . . . ?
N16 Mn2 N18 C38 -43.3(6) . . . . ?
N15 Mn2 N18 C38 150.5(4) . . . . ?
N14 Mn2 N18 C38 -31.6(4) . . . . ?
N17 Mn2 N18 C38 137.9(4) . . . . ?
N10 Mn2 N18 C37 -72.2(4) . . . . ?
N7 Mn2 N18 C37 104.6(5) 2_646 . . . ?
N16 Mn2 N18 C37 -170.1(4) . . . . ?
N15 Mn2 N18 C37 23.7(6) . . . . ?
N14 Mn2 N18 C37 -158.4(5) . . . . ?
N17 Mn2 N18 C37 11.1(4) . . . . ?
Nb1 C17 N10 Mn2 -36(12) . . . . ?
N7 Mn2 N10 C17 -2(4) 2_646 . . . ?
N16 Mn2 N10 C17 -151.4(10) . . . . ?
N15 Mn2 N10 C17 -81.3(10) . . . . ?
N14 Mn2 N10 C17 139.6(10) . . . . ?
N18 Mn2 N10 C17 67.0(10) . . . . ?
N17 Mn2 N10 C17 -7.9(10) . . . . ?
N6 Mn1 N1 C7 -86.1(5) . . . . ?
N5 Mn1 N1 C7 2.2(5) . . . . ?
N2 Mn1 N1 C7 179.9(5) . . . . ?
N4 Mn1 N1 C7 -1.6(7) . . . . ?
N3 Mn1 N1 C7 168.1(6) . . . . ?
O1 Mn1 N1 C7 89.1(5) . . . . ?
N6 Mn1 N1 C3 101.6(5) . . . . ?
N5 Mn1 N1 C3 -170.2(5) . . . . ?
N2 Mn1 N1 C3 7.6(5) . . . . ?
N4 Mn1 N1 C3 -174.0(5) . . . . ?
N3 Mn1 N1 C3 -4.3(7) . . . . ?
O1 Mn1 N1 C3 -83.3(5) . . . . ?
N10 Mn2 N15 C32 -91.7(6) . . . . ?
N7 Mn2 N15 C32 91.6(6) 2_646 . . . ?
N16 Mn2 N15 C32 -0.1(5) . . . . ?
N14 Mn2 N15 C32 -6.2(7) . . . . ?
N18 Mn2 N15 C32 170.8(5) . . . . ?
N17 Mn2 N15 C32 -176.5(6) . . . . ?
N10 Mn2 N15 C34 84.3(5) . . . . ?
N7 Mn2 N15 C34 -92.5(5) 2_646 . . . ?
N16 Mn2 N15 C34 175.9(5) . . . . ?
N14 Mn2 N15 C34 169.7(4) . . . . ?
N18 Mn2 N15 C34 -13.3(7) . . . . ?
N17 Mn2 N15 C34 -0.6(5) . . . . ?
N10 Mn2 N16 C27 -89.8(5) . . . . ?
N7 Mn2 N16 C27 91.9(5) 2_646 . . . ?
N15 Mn2 N16 C27 -178.4(6) . . . . ?
N14 Mn2 N16 C27 -2.7(5) . . . . ?
N18 Mn2 N16 C27 9.3(7) . . . . ?
N17 Mn2 N16 C27 -172.6(5) . . . . ?
N10 Mn2 N16 C31 89.3(6) . . . . ?
N7 Mn2 N16 C31 -89.0(6) 2_646 . . . ?
N15 Mn2 N16 C31 0.7(5) . . . . ?
N14 Mn2 N16 C31 176.4(6) . . . . ?
N18 Mn2 N16 C31 -171.6(5) . . . . ?
N17 Mn2 N16 C31 6.4(7) . . . . ?
N10 Mn2 N17 C36 116.0(4) . . . . ?
N7 Mn2 N17 C36 -63.7(4) 2_646 . . . ?
N16 Mn2 N17 C36 -159.0(4) . . . . ?
N15 Mn2 N17 C36 -153.4(5) . . . . ?
N14 Mn2 N17 C36 38.2(6) . . . . ?
N18 Mn2 N17 C36 19.7(4) . . . . ?
N10 Mn2 N17 C35 -117.2(4) . . . . ?
N7 Mn2 N17 C35 63.1(4) 2_646 . . . ?
N16 Mn2 N17 C35 -32.2(6) . . . . ?
N15 Mn2 N17 C35 -26.6(4) . . . . ?
N14 Mn2 N17 C35 165.0(4) . . . . ?
N18 Mn2 N17 C35 146.5(5) . . . . ?
Nb1 C16 N6 Mn1 -46(14) . . . . ?
N1 Mn1 N6 C16 117.9(12) . . . . ?
N5 Mn1 N6 C16 48.1(12) . . . . ?
N2 Mn1 N6 C16 -173.7(12) . . . . ?
N4 Mn1 N6 C16 -23.2(13) . . . . ?
N3 Mn1 N6 C16 -100.0(13) . . . . ?
O1 Mn1 N6 C16 -21(3) . . . . ?
N10 Mn2 N14 C26 96.8(6) . . . . ?
N7 Mn2 N14 C26 -85.2(6) 2_646 . . . ?
N16 Mn2 N14 C26 4.7(5) . . . . ?
N15 Mn2 N14 C26 10.9(7) . . . . ?
N18 Mn2 N14 C26 -167.5(6) . . . . ?
N17 Mn2 N14 C26 173.8(5) . . . . ?
N10 Mn2 N14 C39 -89.3(5) . . . . ?
N7 Mn2 N14 C39 88.7(5) 2_646 . . . ?
N16 Mn2 N14 C39 178.6(5) . . . . ?
N15 Mn2 N14 C39 -175.2(4) . . . . ?
N18 Mn2 N14 C39 6.4(5) . . . . ?
N17 Mn2 N14 C39 -12.3(7) . . . . ?
C20 Nb1 C21 N7 -1(96) . . . . ?
C17 Nb1 C21 N7 117(96) . . . . ?
C22 Nb1 C21 N7 -83(96) . . . . ?
C40 Nb1 C21 N7 -42(96) . . . . ?
C18 Nb1 C21 N7 150(100) . . . . ?
C16 Nb1 C21 N7 -146(96) . . . . ?
C41 Nb1 C21 N7 73(96) . . . . ?
C35 N17 C36 C37 -169.2(6) . . . . ?
Mn2 N17 C36 C37 -46.8(6) . . . . ?
C39 N14 C26 C25 2.1(12) . . . . ?
Mn2 N14 C26 C25 175.7(6) . . . . ?
C39 N14 C26 C27 -179.3(6) . . . . ?
Mn2 N14 C26 C27 -5.7(9) . . . . ?
C17 Nb1 C20 N11 -92(17) . . . . ?
C22 Nb1 C20 N11 127(17) . . . . ?
C40 Nb1 C20 N11 -153(17) . . . . ?
C21 Nb1 C20 N11 51(17) . . . . ?
C18 Nb1 C20 N11 8(18) . . . . ?
C16 Nb1 C20 N11 160(17) . . . . ?
C41 Nb1 C20 N11 -33(17) . . . . ?
C34 N15 C32 C31 -176.1(7) . . . . ?
Mn2 N15 C32 C31 -0.4(9) . . . . ?
C34 N15 C32 C33 1.4(13) . . . . ?
Mn2 N15 C32 C33 177.0(8) . . . . ?
C20 Nb1 C18 N9 -44(12) . . . . ?
C17 Nb1 C18 N9 73(12) . . . . ?
C22 Nb1 C18 N9 -148(12) . . . . ?
C40 Nb1 C18 N9 104(12) . . . . ?
C21 Nb1 C18 N9 -88(12) . . . . ?
C16 Nb1 C18 N9 151(12) . . . . ?
C41 Nb1 C18 N9 -4(12) . . . . ?
N6 Mn1 N2 C1 -102.5(6) . . . . ?
N1 Mn1 N2 C1 -8.2(6) . . . . ?
N5 Mn1 N2 C1 -5.0(8) . . . . ?
N4 Mn1 N2 C1 173.8(6) . . . . ?
N3 Mn1 N2 C1 164.0(7) . . . . ?
O1 Mn1 N2 C1 80.9(6) . . . . ?
N6 Mn1 N2 C15 86.1(7) . . . . ?
N1 Mn1 N2 C15 -179.5(7) . . . . ?
N5 Mn1 N2 C15 -176.4(6) . . . . ?
N4 Mn1 N2 C15 2.4(9) . . . . ?
N3 Mn1 N2 C15 -7.3(7) . . . . ?
O1 Mn1 N2 C15 -90.5(7) . . . . ?
C36 N17 C35 C34 172.5(6) . . . . ?
Mn2 N17 C35 C34 49.7(6) . . . . ?
C37 N18 C38 C39 177.1(6) . . . . ?
Mn2 N18 C38 C39 53.7(6) . . . . ?
C20 Nb1 C22 N8 -174(16) . . . . ?
C17 Nb1 C22 N8 65(16) . . . . ?
C40 Nb1 C22 N8 108(16) . . . . ?
C21 Nb1 C22 N8 -96(16) . . . . ?
C18 Nb1 C22 N8 -36(16) . . . . ?
C16 Nb1 C22 N8 25(16) . . . . ?
C41 Nb1 C22 N8 -139(16) . . . . ?
C32 N15 C34 C35 -157.8(7) . . . . ?
Mn2 N15 C34 C35 26.4(7) . . . . ?
N17 C35 C34 N15 -50.7(7) . . . . ?
C10 N5 C8 C9 -5.7(16) . . . . ?
Mn1 N5 C8 C9 -167.7(9) . . . . ?
C10 N5 C8 C7 -177.4(8) . . . . ?
Mn1 N5 C8 C7 20.6(10) . . . . ?
C7 N1 C3 C4 -0.6(10) . . . . ?
Mn1 N1 C3 C4 171.7(5) . . . . ?
C7 N1 C3 C1 -179.2(6) . . . . ?
Mn1 N1 C3 C1 -6.8(7) . . . . ?
C3 N1 C7 C6 -1.1(10) . . . . ?
Mn1 N1 C7 C6 -173.5(5) . . . . ?
C3 N1 C7 C8 178.8(6) . . . . ?
Mn1 N1 C7 C8 6.4(8) . . . . ?
N5 C8 C7 N1 -17.5(10) . . . . ?
C9 C8 C7 N1 169.6(8) . . . . ?
N5 C8 C7 C6 162.4(8) . . . . ?
C9 C8 C7 C6 -10.5(12) . . . . ?
C27 N16 C31 C30 -2.3(12) . . . . ?
Mn2 N16 C31 C30 178.6(7) . . . . ?
C27 N16 C31 C32 178.0(7) . . . . ?
Mn2 N16 C31 C32 -1.1(9) . . . . ?
N15 C32 C31 N16 1.0(11) . . . . ?
C33 C32 C31 N16 -176.6(8) . . . . ?
N15 C32 C31 C30 -178.7(9) . . . . ?
C33 C32 C31 C30 3.7(14) . . . . ?
C38 N18 C37 C36 -162.8(6) . . . . ?
Mn2 N18 C37 C36 -40.3(6) . . . . ?
N17 C36 C37 N18 59.5(7) . . . . ?
C15 N2 C1 C3 178.1(8) . . . . ?
Mn1 N2 C1 C3 7.5(9) . . . . ?
C15 N2 C1 C2 -2.6(15) . . . . ?
Mn1 N2 C1 C2 -173.1(7) . . . . ?
N1 C3 C1 N2 -0.4(9) . . . . ?
C4 C3 C1 N2 -178.9(7) . . . . ?
N1 C3 C1 C2 -179.8(7) . . . . ?
C4 C3 C1 C2 1.7(11) . . . . ?
C26 N14 C39 C38 -167.3(6) . . . . ?
Mn2 N14 C39 C38 18.8(7) . . . . ?
N18 C38 C39 N14 -47.9(8) . . . . ?
N1 C3 C4 C5 1.2(12) . . . . ?
C1 C3 C4 C5 179.6(8) . . . . ?
N6 Mn1 N3 C14 -61.4(10) . . . . ?
N1 Mn1 N3 C14 44.9(11) . . . . ?
N5 Mn1 N3 C14 -160.4(9) . . . . ?
N2 Mn1 N3 C14 33.4(10) . . . . ?
N4 Mn1 N3 C14 -141.7(10) . . . . ?
O1 Mn1 N3 C14 125.9(10) . . . . ?
N6 Mn1 N3 C13 61.8(10) . . . . ?
N1 Mn1 N3 C13 168.1(8) . . . . ?
N5 Mn1 N3 C13 -37.2(12) . . . . ?
N2 Mn1 N3 C13 156.7(10) . . . . ?
N4 Mn1 N3 C13 -18.5(9) . . . . ?
O1 Mn1 N3 C13 -110.9(10) . . . . ?
C3 C4 C5 C6 0.0(14) . . . . ?
C10 C11 N4 C12 -175.1(10) . . . . ?
C10 C11 N4 Mn1 -49.9(14) . . . . ?
N6 Mn1 N4 C11 120.2(12) . . . . ?
N1 Mn1 N4 C11 30.6(13) . . . . ?
N5 Mn1 N4 C11 26.8(11) . . . . ?
N2 Mn1 N4 C11 -152.3(11) . . . . ?
N3 Mn1 N4 C11 -142.8(12) . . . . ?
O1 Mn1 N4 C11 -59.6(12) . . . . ?
N6 Mn1 N4 C12 -106.9(8) . . . . ?
N1 Mn1 N4 C12 163.5(7) . . . . ?
N5 Mn1 N4 C12 159.7(8) . . . . ?
N2 Mn1 N4 C12 -19.4(10) . . . . ?
N3 Mn1 N4 C12 -9.9(7) . . . . ?
O1 Mn1 N4 C12 73.3(8) . . . . ?
C27 C28 C29 C30 1.6(19) . . . . ?
C4 C5 C6 C7 -1.7(14) . . . . ?
N1 C7 C6 C5 2.3(12) . . . . ?
C8 C7 C6 C5 -177.5(8) . . . . ?
C31 N16 C27 C28 1.1(12) . . . . ?
Mn2 N16 C27 C28 -179.9(7) . . . . ?
C31 N16 C27 C26 -178.1(7) . . . . ?
Mn2 N16 C27 C26 1.0(8) . . . . ?
C29 C28 C27 N16 -0.7(15) . . . . ?
C29 C28 C27 C26 178.5(10) . . . . ?
N14 C26 C27 N16 3.0(10) . . . . ?
C25 C26 C27 N16 -178.3(7) . . . . ?
N14 C26 C27 C28 -176.2(8) . . . . ?
C25 C26 C27 C28 2.6(12) . . . . ?
N4 C11 C10 N5 48.2(14) . . . . ?
C8 N5 C10 C11 172.2(10) . . . . ?
Mn1 N5 C10 C11 -24.9(12) . . . . ?
C28 C29 C30 C31 -2.8(19) . . . . ?
N16 C31 C30 C29 3.1(15) . . . . ?
C32 C31 C30 C29 -177.2(10) . . . . ?
C14 N3 C13 C12 165.7(11) . . . . ?
Mn1 N3 C13 C12 45.5(13) . . . . ?
N3 C13 C12 N4 -59.1(16) . . . . ?
C11 N4 C12 C13 168.6(13) . . . . ?
Mn1 N4 C12 C13 39.5(13) . . . . ?
C13 N3 C14 C15 -175.4(11) . . . . ?
Mn1 N3 C14 C15 -54.7(12) . . . . ?
C1 N2 C15 C14 170.6(10) . . . . ?
Mn1 N2 C15 C14 -18.2(13) . . . . ?
N3 C14 C15 N2 48.7(15) . . . . ?
Nb1 C21 N7 Mn2 -92(96) . . . 2_656 ?
C20 Nb1 C41 N12 -174(100) . . . . ?
C17 Nb1 C41 N12 -46(16) . . . . ?
C22 Nb1 C41 N12 150(16) . . . . ?
C40 Nb1 C41 N12 -108(16) . . . . ?
C21 Nb1 C41 N12 109(16) . . . . ?
C18 Nb1 C41 N12 34(16) . . . . ?
C16 Nb1 C41 N12 -6(16) . . . . ?
C20 Nb1 C40 N13 154(100) . . . . ?
C17 Nb1 C40 N13 28(100) . . . . ?
C22 Nb1 C40 N13 -125(100) . . . . ?
C21 Nb1 C40 N13 -165(100) . . . . ?
C18 Nb1 C40 N13 -4(100) . . . . ?
C16 Nb1 C40 N13 -50(100) . . . . ?
C41 Nb1 C40 N13 91(100) . . . . ?
